data_9017720
loop_
_publ_author_name
'Grey, I. E.'
'Yoruk, E.'
'Kodjikian, S.'
'Klein, H.'
'Bougerol, C.'
'Brand, H. E. A.'
'Bordet, P.'
'Mumme, W. G.'
'Favreau, G.'
'Mills, S. J.'

_publ_section_title
;
 Bulachite, [Al6(AsO4)3(OH)9(H2O)4]*2H2O from Cap Garonne, France:
 Crystal structure and formation from a higher hydrate
 Note: T = 100 C
;
_journal_name_full 'Mineralogical Magazine'
_journal_page_first 608
_journal_page_last 615
_journal_volume 84
_journal_year 2020
_chemical_compound_source 'Cap Garonne, France'
_chemical_formula_sum 'Al2 As H7 O9'
_chemical_name_mineral Bulachite
_space_group_IT_number 62
_space_group_name_Hall '-P 2ac 2n'
_space_group_name_H-M_alt 'P n m a'
_symmetry_space_group_name_H-M 'P n m a'
_cell_angle_alpha 90
_cell_angle_beta 90
_cell_angle_gamma 90
_cell_formula_units_Z 12
_cell_length_a 15.3994
_cell_length_b 17.6598
_cell_length_c 7.80827
_cell_volume 2123.462
_database_code_amcsd 0020930
_diffrn_ambient_temperature 373.15
_exptl_crystal_density_diffrn 2.627
_cod_data_source_file inputs/fixed/downloads/18/18627.cif
_cod_data_source_block 18627
_cod_original_formula_sum 'Al2 As O9 H7'
_cod_database_code 9017720

loop_
_space_group_symop_operation_xyz
x,y,z
x,1/2-y,z
-x,1/2+y,-z
1/2-x,1/2+y,1/2+z
1/2+x,1/2-y,1/2-z
1/2+x,y,1/2-z
1/2-x,-y,1/2+z
-x,-y,-z

loop_
_atom_site_label
_atom_site_fract_x
_atom_site_fract_y
_atom_site_fract_z
_atom_site_U_iso_or_equiv
_atom_site_type_symbol
_atom_site_attached_hydrogens
Al1 0.63320 0.06970 0.24420 0.03680 Al 0
Al2 0.83990 0.09660 0.75370 0.03680 Al 0
Al3 0.72070 0.16920 0.49730 0.03680 Al 0
As1 0.82238 0.00925 0.38220 0.03680 As 0
As2 0.90590 0.25000 0.58250 0.03680 As 0
O01 0.72740 -0.00610 0.28580 0.01800 O 0
O02 0.89990 0.01890 0.23480 0.01800 O 0
O03 0.81610 0.08860 0.49990 0.01800 O 0
O04 0.84610 -0.06410 0.50950 0.01800 O 0
O05 0.80440 0.25000 0.50860 0.01800 O 0
O06 0.97520 0.25000 0.41840 0.01800 O 0
O07 0.92210 0.17266 0.70210 0.01800 O 0
O-H1 0.70920 0.15200 0.24900 0.01800 O 1
O-H2 0.63040 0.09440 0.48240 0.01800 O 1
O-H3 0.92540 0.02090 0.77300 0.01800 O 1
O-H4 0.73900 0.15420 0.74300 0.01800 O 1
O-H5 0.63880 0.25000 0.50800 0.01800 O 1
Watw1 0.52340 0.11320 0.22800 0.01800 O 2
Watw2 0.84070 0.11160 0.99390 0.01800 O 2
Wat1 0.93000 0.25000 0.01800 0.06900 O 2
Wat2 0.36523 0.75000 0.01870 0.06900 O 2

loop_
_cod_changelog_entry_id
_cod_changelog_entry_author
_cod_changelog_entry_date
_cod_changelog_entry_text
1
;cod-tools version 3.8.0
Id: cif_guess_AMCSD_atom_types 9581 2023-05-17 12:35:41Z saulius
;
2023-05-18T11:43:25+03:00
;Derived atom types and hydrogen counts
from atom names that follow the AMCSD naming convention
(Wat == water, O-H == hydroxyl).
;

loop_
_cod_related_entry_id
_cod_related_entry_database
_cod_related_entry_code
1 AMCSD 0020930
